data_7706054
loop_
_publ_author_name
'Shere, Henry'
'Hill, Michael S.'
'P\'echarman, Anne-Fr\'ed\'erique'
'Mahon, Mary F.'

_publ_section_title
;
 Reactivity of a magnesium diboranate with organic nitriles.
;
_journal_issue 4
_journal_name_full 'Dalton transactions (Cambridge, England : 2003)'
_journal_page_first 1283
_journal_page_last 1292
_journal_paper_doi 10.1039/d0dt04016a
_journal_volume 50
_journal_year 2021
_chemical_formula_moiety 'C43 H67 B Mg N4 O2, C3.5 H4'
_chemical_formula_sum 'C46.5 H71 B Mg N4 O2'
_chemical_formula_weight 753.19
_space_group_crystal_system triclinic
_space_group_IT_number 2
_space_group_name_Hall '-P 1'
_space_group_name_H-M_alt 'P -1'
_atom_sites_solution_hydrogens geom
_atom_sites_solution_primary iterative
_audit_creation_date 2019-03-26
_audit_creation_method
;
Olex2 1.2
(compiled 2018.05.29 svn.r3508 for OlexSys, GUI svn.r5506)
;
_audit_update_record
;
2020-11-17 deposited with the CCDC.	2020-12-11 downloaded from the CCDC.
;
_cell_angle_alpha 90.694(2)
_cell_angle_beta 108.261(2)
_cell_angle_gamma 105.976(2)
_cell_formula_units_Z 2
_cell_length_a 11.7365(2)
_cell_length_b 12.6432(3)
_cell_length_c 16.8901(4)
_cell_measurement_reflns_used 14650
_cell_measurement_temperature 150.01(10)
_cell_measurement_theta_max 73.0690
_cell_measurement_theta_min 4.8220
_cell_volume 2274.81(9)
_computing_cell_refinement 'CrysAlisPro 1.171.39.46 (Rigaku OD, 2018)'
_computing_data_collection 'CrysAlisPro 1.171.39.46 (Rigaku OD, 2018)'
_computing_data_reduction 'CrysAlisPro 1.171.39.46 (Rigaku OD, 2018)'
_computing_molecular_graphics 'Olex2 (Dolomanov et al., 2009)'
_computing_publication_material 'Olex2 (Dolomanov et al., 2009)'
_computing_structure_refinement 'ShelXL (Sheldrick, 2015)'
_computing_structure_solution 'olex2.solve (Bourhis et al., 2015)'
_diffrn_ambient_environment N~2~
_diffrn_ambient_temperature 150.01(10)
_diffrn_detector 'CCD plate'
_diffrn_detector_area_resol_mean 8.1150
_diffrn_detector_type EosS2
_diffrn_measured_fraction_theta_full 0.999
_diffrn_measured_fraction_theta_max 0.995
_diffrn_measurement_device 'four-circle diffractometer'
_diffrn_measurement_device_type 'SuperNova, Dual, Cu at home/near, EosS2'
_diffrn_measurement_method '\w scans'
_diffrn_radiation_monochromator mirror
_diffrn_radiation_probe x-ray
_diffrn_radiation_type CuK\a
_diffrn_radiation_wavelength 1.54184
_diffrn_reflns_av_R_equivalents 0.0240
_diffrn_reflns_av_unetI/netI 0.0262
_diffrn_reflns_Laue_measured_fraction_full 0.999
_diffrn_reflns_Laue_measured_fraction_max 0.995
_diffrn_reflns_limit_h_max 14
_diffrn_reflns_limit_h_min -14
_diffrn_reflns_limit_k_max 14
_diffrn_reflns_limit_k_min -15
_diffrn_reflns_limit_l_max 20
_diffrn_reflns_limit_l_min -20
_diffrn_reflns_number 25194
_diffrn_reflns_point_group_measured_fraction_full 0.999
_diffrn_reflns_point_group_measured_fraction_max 0.995
_diffrn_reflns_theta_full 67.684
_diffrn_reflns_theta_max 73.093
_diffrn_reflns_theta_min 2.771
_diffrn_source 'micro-focus sealed X-ray tube'
_diffrn_source_type 'SuperNova (Cu) X-ray Source'
_exptl_absorpt_coefficient_mu 0.631
_exptl_absorpt_correction_T_max 1.00000
_exptl_absorpt_correction_T_min 0.84865
_exptl_absorpt_correction_type multi-scan
_exptl_absorpt_process_details
;
CrysAlisPro 1.171.39.46 (Rigaku Oxford Diffraction, 2018)
Empirical absorption correction using spherical harmonics,
 implemented in SCALE3 ABSPACK scaling algorithm.
;
_exptl_crystal_density_diffrn 1.100
_exptl_crystal_description block
_exptl_crystal_F_000 822
_exptl_crystal_size_max 0.315
_exptl_crystal_size_mid 0.216
_exptl_crystal_size_min 0.166
_refine_diff_density_max 0.262
_refine_diff_density_min -0.212
_refine_diff_density_rms 0.037
_refine_ls_extinction_method none
_refine_ls_goodness_of_fit_ref 1.036
_refine_ls_hydrogen_treatment constr
_refine_ls_matrix_type full
_refine_ls_number_parameters 555
_refine_ls_number_reflns 9038
_refine_ls_number_restraints 28
_refine_ls_restrained_S_all 1.050
_refine_ls_R_factor_all 0.0437
_refine_ls_R_factor_gt 0.0395
_refine_ls_shift/su_max 0.001
_refine_ls_shift/su_mean 0.000
_refine_ls_structure_factor_coef Fsqd
_refine_ls_weighting_details 'w=1/[\s^2^(Fo^2^)+(0.0536P)^2^+0.5935P] where P=(Fo^2^+2Fc^2^)/3'
_refine_ls_weighting_scheme calc
_refine_ls_wR_factor_gt 0.1041
_refine_ls_wR_factor_ref 0.1076
_reflns_Friedel_coverage 0.000
_reflns_number_gt 8134
_reflns_number_total 9038
_reflns_threshold_expression 'I > 2\s(I)'
_cod_data_source_file d0dt04016a2.cif
_cod_data_source_block s19msh49_cpd_3
_cod_depositor_comments 'Adding full bibliography for 7706050--7706056.cif.'
_cod_original_formula_sum 'C46.50 H71 B Mg N4 O2'
_cod_database_code 7706054
_shelx_shelxl_version_number 2014/7
_shelx_space_group_comment
;
The symmetry employed for this shelxl refinement is uniquely defined
by the following loop, which should always be used as a source of
symmetry information in preference to the above space-group names.
They are only intended as comments.
;
_olex2_refinement_description
;
1. Fixed Uiso
 At 1.2 times of:
  All C(H) groups, All C(H,H) groups
 At 1.5 times of:
  All C(H,H,H) groups
2. Restrained distances
 C15-C16 \\sim C15-C16A
 with sigma of 0.02
 C15-C17 \\sim C15-C17A
 with sigma of 0.02
 C27-C29 \\sim C27-C29A
 with sigma of 0.02
 C27-C28 \\sim C27-C28A
 with sigma of 0.02
3. Uiso/Uaniso restraints and constraints
C28 \\sim C29 \\sim C28A \\sim C29A: within 2A with sigma of 0.02 and sigma for
terminal atoms of 0.01
C16 \\sim C17 \\sim C16A \\sim C17A: within 2A with sigma of 0.02 and sigma for
terminal atoms of 0.01
4. Others
 Fixed Sof: H15(0.55) H15A(0.45) H27(0.55) H27A(0.45) C16(0.55) H16A(0.55)
 H16B(0.55) H16C(0.55) C17(0.55) H17A(0.55) H17B(0.55) H17C(0.55) C28(0.55)
 H28A(0.55) H28B(0.55) H28C(0.55) C29(0.55) H29A(0.55) H29B(0.55) H29C(0.55)
 C16A(0.45) H16D(0.45) H16E(0.45) H16F(0.45) C17A(0.45) H17D(0.45) H17E(0.45)
 H17F(0.45) C28A(0.45) H28D(0.45) H28E(0.45) H28F(0.45) C29A(0.45) H29D(0.45)
 H29E(0.45) H29F(0.45) H45(0.5) C44(0.5) H44A(0.5) H44B(0.5) H44C(0.5)
5.a Ternary CH refined with riding coordinates:
 C00F(H00F), C12(H12), C15(H15), C15(H15A), C24(H24), C27(H27), C27(H27A),
 C31(H31)
5.b Aromatic/amide H refined with riding coordinates:
 C3(H3), C8(H8), C9(H9), C10(H10), C20(H20), C21(H21), C22(H22), C45(H45),
 C46(H46), C47(H47)
5.c Idealised Me refined as rotating group:
 C1(H1A,H1B,H1C), C5(H5A,H5B,H5C), C13(H13A,H13B,H13C), C14(H14A,H14B,H14C),
 C25(H25A,H25B,H25C), C26(H26A,H26B,H26C), C32(H32A,H32B,H32C), C33(H33A,H33B,
 H33C), C36(H36A,H36B,H36C), C37(H37A,H37B,H37C), C40(H40A,H40B,H40C), C41(H41A,
 H41B,H41C), C42(H42A,H42B,H42C), C43(H43A,H43B,H43C), C16(H16A,H16B,H16C),
 C17(H17A,H17B,H17C), C28(H28A,H28B,H28C), C29(H29A,H29B,H29C), C16A(H16D,H16E,
 H16F), C17A(H17D,H17E,H17F), C28A(H28D,H28E,H28F), C29A(H29D,H29E,H29F),
 C44(H44A,H44B,H44C)
;

loop_
_space_group_symop_operation_xyz
'x, y, z'
'-x, -y, -z'

loop_
_atom_site_label
_atom_site_type_symbol
_atom_site_fract_x
_atom_site_fract_y
_atom_site_fract_z
_atom_site_U_iso_or_equiv
_atom_site_adp_type
_atom_site_occupancy
_atom_site_site_symmetry_order
_atom_site_calc_flag
_atom_site_refinement_flags_posn
_atom_site_refinement_flags_adp
_atom_site_refinement_flags_occupancy
_atom_site_disorder_assembly
_atom_site_disorder_group
Mg1 Mg 0.39852(3) 0.33720(3) 0.28287(2) 0.01876(9) Uani 1 1 d . . . . .
O1 O 0.20660(9) 0.02422(7) 0.36723(6) 0.0355(2) Uani 1 1 d . . . . .
O2 O 0.21408(10) 0.06729(7) 0.23814(6) 0.0401(2) Uani 1 1 d . . . . .
N1 N 0.54510(8) 0.31851(8) 0.24840(6) 0.02196(19) Uani 1 1 d . . . . .
N2 N 0.30196(9) 0.36476(8) 0.16451(6) 0.02270(19) Uani 1 1 d . . . . .
N3 N 0.40941(8) 0.39420(7) 0.40524(5) 0.01885(18) Uani 1 1 d . . . . .
N4 N 0.31201(9) 0.22067(7) 0.34491(6) 0.02205(19) Uani 1 1 d . . . . .
C00F C 0.30472(11) 0.26477(9) 0.48985(7) 0.0254(2) Uani 1 1 d . . . . .
H00F H 0.3342 0.3329 0.5280 0.030 Uiso 1 1 calc R . . . .
C1 C 0.62544(12) 0.24891(11) 0.14634(8) 0.0320(3) Uani 1 1 d . . . . .
H1A H 0.6928 0.3149 0.1513 0.048 Uiso 1 1 calc GR . . . .
H1B H 0.5921 0.2148 0.0895 0.048 Uiso 1 1 calc GR . . . .
H1C H 0.6564 0.1984 0.1831 0.048 Uiso 1 1 calc GR . . . .
C2 C 0.52293(10) 0.27833(9) 0.17019(7) 0.0238(2) Uani 1 1 d . . . . .
C3 C 0.40900(11) 0.26380(10) 0.10488(7) 0.0272(2) Uani 1 1 d . . . . .
H3 H 0.3971 0.2179 0.0577 0.033 Uiso 1 1 calc R . . . .
C4 C 0.31068(11) 0.30862(10) 0.10057(7) 0.0268(2) Uani 1 1 d . . . . .
C5 C 0.21051(14) 0.29058(15) 0.01503(8) 0.0449(4) Uani 1 1 d . . . . .
H5A H 0.1364 0.2348 0.0155 0.067 Uiso 1 1 calc GR . . . .
H5B H 0.2409 0.2670 -0.0266 0.067 Uiso 1 1 calc GR . . . .
H5C H 0.1908 0.3585 0.0020 0.067 Uiso 1 1 calc GR . . . .
C6 C 0.67093(10) 0.33985(10) 0.30548(7) 0.0252(2) Uani 1 1 d . . . . .
C7 C 0.70623(11) 0.25747(11) 0.35374(8) 0.0306(3) Uani 1 1 d . . . . .
C8 C 0.82892(12) 0.28284(12) 0.40971(8) 0.0368(3) Uani 1 1 d . . . . .
H8 H 0.8536 0.2294 0.4426 0.044 Uiso 1 1 calc R . . . .
C9 C 0.91403(12) 0.38534(13) 0.41711(9) 0.0398(3) Uani 1 1 d . . . . .
H9 H 0.9952 0.4006 0.4547 0.048 Uiso 1 1 calc R . . . .
C10 C 0.87892(12) 0.46507(12) 0.36882(9) 0.0370(3) Uani 1 1 d . . . . .
H10 H 0.9371 0.5339 0.3739 0.044 Uiso 1 1 calc R . . . .
C11 C 0.75746(11) 0.44465(11) 0.31227(8) 0.0300(3) Uani 1 1 d . . . . .
C12 C 0.61634(13) 0.14235(11) 0.34627(8) 0.0369(3) Uani 1 1 d . . . . .
H12 H 0.5380 0.1383 0.3013 0.044 Uiso 1 1 calc R . . . .
C13 C 0.66831(19) 0.05213(13) 0.32266(11) 0.0540(4) Uani 1 1 d . . . . .
H13A H 0.6895 0.0676 0.2727 0.081 Uiso 1 1 calc GR . . . .
H13B H 0.6059 -0.0185 0.3129 0.081 Uiso 1 1 calc GR . . . .
H13C H 0.7420 0.0508 0.3676 0.081 Uiso 1 1 calc GR . . . .
C14 C 0.58544(15) 0.12072(14) 0.42667(10) 0.0463(3) Uani 1 1 d . . . . .
H14A H 0.6601 0.1208 0.4713 0.069 Uiso 1 1 calc GR . . . .
H14B H 0.5236 0.0501 0.4186 0.069 Uiso 1 1 calc GR . . . .
H14C H 0.5531 0.1776 0.4408 0.069 Uiso 1 1 calc GR . . . .
C15 C 0.72011(13) 0.53502(11) 0.26095(9) 0.0355(3) Uani 1 1 d D . . . .
H15 H 0.6306 0.5081 0.2280 0.043 Uiso 0.55 1 calc R . P A 1
H15A H 0.6397 0.4983 0.2176 0.043 Uiso 0.45 1 calc R . P B 2
C18 C 0.21454(11) 0.42919(10) 0.14540(7) 0.0262(2) Uani 1 1 d . . . . .
C19 C 0.09209(12) 0.38514(11) 0.14728(8) 0.0330(3) Uani 1 1 d . . . . .
C20 C 0.01271(14) 0.45259(14) 0.13063(10) 0.0467(4) Uani 1 1 d . . . . .
H20 H -0.0688 0.4246 0.1317 0.056 Uiso 1 1 calc R . . . .
C21 C 0.05279(15) 0.55971(14) 0.11272(11) 0.0495(4) Uani 1 1 d . . . . .
H21 H -0.0014 0.6034 0.1019 0.059 Uiso 1 1 calc R . . . .
C22 C 0.17335(15) 0.60222(12) 0.11090(9) 0.0413(3) Uani 1 1 d . . . . .
H22 H 0.1995 0.6744 0.0983 0.050 Uiso 1 1 calc R . . . .
C23 C 0.25675(13) 0.53869(11) 0.12768(8) 0.0328(3) Uani 1 1 d . . . . .
C24 C 0.04228(12) 0.26751(12) 0.16575(9) 0.0379(3) Uani 1 1 d . . . . .
H24 H 0.1085 0.2315 0.1739 0.045 Uiso 1 1 calc R . . . .
C25 C -0.07291(16) 0.20082(15) 0.09227(12) 0.0572(4) Uani 1 1 d . . . . .
H25A H -0.1420 0.2299 0.0873 0.086 Uiso 1 1 calc GR . . . .
H25B H -0.0955 0.1246 0.1026 0.086 Uiso 1 1 calc GR . . . .
H25C H -0.0530 0.2064 0.0412 0.086 Uiso 1 1 calc GR . . . .
C26 C 0.00830(15) 0.26611(14) 0.24588(10) 0.0481(4) Uani 1 1 d . . . . .
H26A H 0.0809 0.3058 0.2918 0.072 Uiso 1 1 calc GR . . . .
H26B H -0.0204 0.1910 0.2573 0.072 Uiso 1 1 calc GR . . . .
H26C H -0.0570 0.3006 0.2390 0.072 Uiso 1 1 calc GR . . . .
C27 C 0.38840(16) 0.58721(13) 0.12571(12) 0.0512(4) Uani 1 1 d D . . . .
H27 H 0.4404 0.5503 0.1662 0.061 Uiso 0.55 1 calc R . P C 1
H27A H 0.4369 0.5357 0.1471 0.061 Uiso 0.45 1 calc R . P D 2
C30 C 0.44896(10) 0.48968(8) 0.46532(7) 0.0188(2) Uani 1 1 d . . . . .
C31 C 0.37233(10) 0.57027(9) 0.43998(7) 0.0225(2) Uani 1 1 d . . . . .
H31 H 0.4167 0.6386 0.4781 0.027 Uiso 1 1 calc R . . . .
C32 C 0.35994(13) 0.59960(11) 0.35072(8) 0.0333(3) Uani 1 1 d . . . . .
H32A H 0.4414 0.6210 0.3443 0.050 Uiso 1 1 calc GR . . . .
H32B H 0.3240 0.6598 0.3403 0.050 Uiso 1 1 calc GR . . . .
H32C H 0.3066 0.5364 0.3114 0.050 Uiso 1 1 calc GR . . . .
C33 C 0.24250(12) 0.52614(11) 0.44851(9) 0.0344(3) Uani 1 1 d . . . . .
H33A H 0.1959 0.4602 0.4106 0.052 Uiso 1 1 calc GR . . . .
H33B H 0.1988 0.5810 0.4353 0.052 Uiso 1 1 calc GR . . . .
H33C H 0.2510 0.5095 0.5050 0.052 Uiso 1 1 calc GR . . . .
C34 C 0.34292(10) 0.29368(9) 0.41271(7) 0.0199(2) Uani 1 1 d . . . . .
C36 C 0.16175(12) 0.22169(11) 0.46789(8) 0.0331(3) Uani 1 1 d . . . . .
H36A H 0.1244 0.2758 0.4403 0.050 Uiso 1 1 calc GR . . . .
H36B H 0.1412 0.2084 0.5183 0.050 Uiso 1 1 calc GR . . . .
H36C H 0.1302 0.1540 0.4313 0.050 Uiso 1 1 calc GR . . . .
C37 C 0.36586(13) 0.18102(10) 0.53687(8) 0.0330(3) Uani 1 1 d . . . . .
H37A H 0.3334 0.1113 0.5026 0.049 Uiso 1 1 calc GR . . . .
H37B H 0.3473 0.1716 0.5883 0.049 Uiso 1 1 calc GR . . . .
H37C H 0.4551 0.2077 0.5492 0.049 Uiso 1 1 calc GR . . . .
C38 C 0.12619(13) -0.07247(10) 0.30862(9) 0.0367(3) Uani 1 1 d . . . . .
C39 C 0.17181(14) -0.05216(11) 0.23216(9) 0.0393(3) Uani 1 1 d . . . . .
C40 C -0.00822(16) -0.07008(15) 0.29098(15) 0.0649(5) Uani 1 1 d . . . . .
H40A H -0.0260 -0.0694 0.3427 0.097 Uiso 1 1 calc GR . . . .
H40B H -0.0647 -0.1345 0.2542 0.097 Uiso 1 1 calc GR . . . .
H40C H -0.0189 -0.0048 0.2649 0.097 Uiso 1 1 calc GR . . . .
C41 C 0.14403(19) -0.17593(12) 0.34905(11) 0.0569(5) Uani 1 1 d . . . . .
H41A H 0.2319 -0.1701 0.3697 0.085 Uiso 1 1 calc GR . . . .
H41B H 0.1004 -0.2395 0.3083 0.085 Uiso 1 1 calc GR . . . .
H41C H 0.1111 -0.1837 0.3947 0.085 Uiso 1 1 calc GR . . . .
C42 C 0.0708(2) -0.09535(14) 0.14766(11) 0.0691(6) Uani 1 1 d . . . . .
H42A H 0.0061 -0.0600 0.1403 0.104 Uiso 1 1 calc GR . . . .
H42B H 0.0355 -0.1739 0.1453 0.104 Uiso 1 1 calc GR . . . .
H42C H 0.1071 -0.0795 0.1039 0.104 Uiso 1 1 calc GR . . . .
C43 C 0.28422(19) -0.09255(15) 0.23894(14) 0.0631(5) Uani 1 1 d . . . . .
H43A H 0.3203 -0.0632 0.1972 0.095 Uiso 1 1 calc GR . . . .
H43B H 0.2581 -0.1719 0.2303 0.095 Uiso 1 1 calc GR . . . .
H43C H 0.3455 -0.0682 0.2937 0.095 Uiso 1 1 calc GR . . . .
B1 B 0.24564(12) 0.10764(11) 0.32093(8) 0.0254(3) Uani 1 1 d . . . . .
C16 C 0.7942(9) 0.5713(9) 0.2024(6) 0.072(2) Uani 0.55 1 d D U P E 1
H16A H 0.8823 0.5895 0.2332 0.108 Uiso 0.55 1 calc GR . P E 1
H16B H 0.7754 0.6351 0.1777 0.108 Uiso 0.55 1 calc GR . P E 1
H16C H 0.7720 0.5123 0.1590 0.108 Uiso 0.55 1 calc GR . P E 1
C17 C 0.7439(6) 0.6416(5) 0.3192(5) 0.0582(15) Uani 0.55 1 d D U P E 1
H17A H 0.7013 0.6228 0.3595 0.087 Uiso 0.55 1 calc GR . P E 1
H17B H 0.7128 0.6949 0.2859 0.087 Uiso 0.55 1 calc GR . P E 1
H17C H 0.8324 0.6723 0.3479 0.087 Uiso 0.55 1 calc GR . P E 1
C28 C 0.4064(9) 0.5655(5) 0.0451(5) 0.0829(17) Uani 0.55 1 d D U P F 1
H28A H 0.3829 0.4871 0.0303 0.124 Uiso 0.55 1 calc GR . P F 1
H28B H 0.4930 0.5976 0.0503 0.124 Uiso 0.55 1 calc GR . P F 1
H28C H 0.3551 0.5978 0.0023 0.124 Uiso 0.55 1 calc GR . P F 1
C29 C 0.4366(7) 0.7110(5) 0.1611(7) 0.0549(15) Uani 0.55 1 d D U P F 1
H29A H 0.3952 0.7529 0.1210 0.082 Uiso 0.55 1 calc GR . P F 1
H29B H 0.5255 0.7379 0.1720 0.082 Uiso 0.55 1 calc GR . P F 1
H29C H 0.4189 0.7188 0.2123 0.082 Uiso 0.55 1 calc GR . P F 1
C16A C 0.8110(7) 0.5885(10) 0.2138(7) 0.054(2) Uani 0.45 1 d D U P E 2
H16D H 0.8912 0.6277 0.2536 0.081 Uiso 0.45 1 calc GR . P E 2
H16E H 0.7778 0.6391 0.1783 0.081 Uiso 0.45 1 calc GR . P E 2
H16F H 0.8206 0.5319 0.1802 0.081 Uiso 0.45 1 calc GR . P E 2
C17A C 0.6937(6) 0.6128(6) 0.3140(5) 0.0533(16) Uani 0.45 1 d D U P E 2
H17D H 0.6285 0.5731 0.3348 0.080 Uiso 0.45 1 calc GR . P E 2
H17E H 0.6671 0.6685 0.2814 0.080 Uiso 0.45 1 calc GR . P E 2
H17F H 0.7683 0.6472 0.3604 0.080 Uiso 0.45 1 calc GR . P E 2
C28A C 0.3774(12) 0.5986(8) 0.0287(6) 0.107(3) Uani 0.45 1 d D U P F 2
H28D H 0.3339 0.5278 -0.0035 0.161 Uiso 0.45 1 calc GR . P F 2
H28E H 0.4600 0.6243 0.0244 0.161 Uiso 0.45 1 calc GR . P F 2
H28F H 0.3319 0.6504 0.0076 0.161 Uiso 0.45 1 calc GR . P F 2
C29A C 0.4633(10) 0.6994(8) 0.1659(9) 0.074(3) Uani 0.45 1 d D U P F 2
H29D H 0.4177 0.7509 0.1440 0.111 Uiso 0.45 1 calc GR . P F 2
H29E H 0.5413 0.7192 0.1546 0.111 Uiso 0.45 1 calc GR . P F 2
H29F H 0.4798 0.7014 0.2254 0.111 Uiso 0.45 1 calc GR . P F 2
C45 C 0.59853(18) -0.02873(13) 0.05623(13) 0.0568(4) Uani 1 1 d . . . . .
H45 H 0.6642 -0.0484 0.0940 0.068 Uiso 0.5 1 calc R . P G 2
C46 C 0.49080(19) -0.03271(14) 0.07529(13) 0.0586(4) Uani 1 1 d . . . . .
H46 H 0.4848 -0.0546 0.1266 0.070 Uiso 1 1 calc R . . . .
C47 C 0.39362(19) -0.00499(14) 0.01981(13) 0.0594(5) Uani 1 1 d . . . . .
H47 H 0.3217 -0.0088 0.0333 0.071 Uiso 1 1 calc R . . . .
C44 C 0.6984(4) -0.0603(3) 0.1129(3) 0.0649(10) Uani 0.5 1 d . . P H 1
H44A H 0.7470 -0.0012 0.1569 0.097 Uiso 0.5 1 calc GR . P H 1
H44B H 0.7510 -0.0757 0.0835 0.097 Uiso 0.5 1 calc GR . P H 1
H44C H 0.6648 -0.1253 0.1367 0.097 Uiso 0.5 1 calc GR . P H 1

loop_
_atom_site_aniso_label
_atom_site_aniso_U_11
_atom_site_aniso_U_22
_atom_site_aniso_U_33
_atom_site_aniso_U_23
_atom_site_aniso_U_13
_atom_site_aniso_U_12
Mg1 0.01768(17) 0.02031(17) 0.01707(17) 0.00117(13) 0.00363(13) 0.00610(13)
O1 0.0461(5) 0.0208(4) 0.0297(4) -0.0020(3) 0.0103(4) -0.0030(4)
O2 0.0592(6) 0.0231(4) 0.0269(5) -0.0045(3) 0.0101(4) -0.0005(4)
N1 0.0184(4) 0.0240(4) 0.0224(4) 0.0007(3) 0.0049(4) 0.0067(3)
N2 0.0229(4) 0.0265(5) 0.0195(4) 0.0029(4) 0.0043(4) 0.0115(4)
N3 0.0190(4) 0.0179(4) 0.0179(4) 0.0000(3) 0.0042(3) 0.0049(3)
N4 0.0233(4) 0.0194(4) 0.0209(4) -0.0001(3) 0.0058(4) 0.0040(3)
C00F 0.0306(6) 0.0206(5) 0.0224(5) 0.0004(4) 0.0099(4) 0.0021(4)
C1 0.0281(6) 0.0389(7) 0.0307(6) -0.0036(5) 0.0093(5) 0.0133(5)
C2 0.0237(5) 0.0229(5) 0.0253(5) 0.0008(4) 0.0078(4) 0.0081(4)
C3 0.0299(6) 0.0304(6) 0.0211(5) -0.0036(4) 0.0058(5) 0.0118(5)
C4 0.0276(6) 0.0316(6) 0.0200(5) 0.0017(4) 0.0038(4) 0.0113(5)
C5 0.0440(8) 0.0709(10) 0.0214(6) -0.0056(6) -0.0008(6) 0.0331(7)
C6 0.0192(5) 0.0325(6) 0.0238(5) -0.0029(4) 0.0055(4) 0.0094(4)
C7 0.0255(6) 0.0374(7) 0.0279(6) -0.0027(5) 0.0030(5) 0.0145(5)
C8 0.0297(6) 0.0502(8) 0.0307(6) -0.0012(6) 0.0014(5) 0.0221(6)
C9 0.0194(6) 0.0609(9) 0.0340(7) -0.0109(6) 0.0015(5) 0.0129(6)
C10 0.0210(6) 0.0468(8) 0.0371(7) -0.0097(6) 0.0086(5) 0.0020(5)
C11 0.0224(5) 0.0371(6) 0.0295(6) -0.0041(5) 0.0097(5) 0.0058(5)
C12 0.0368(7) 0.0326(7) 0.0341(7) 0.0048(5) -0.0020(5) 0.0145(5)
C13 0.0814(12) 0.0385(8) 0.0480(9) 0.0067(7) 0.0206(8) 0.0276(8)
C14 0.0418(8) 0.0471(8) 0.0483(8) 0.0058(7) 0.0122(7) 0.0132(6)
C15 0.0311(6) 0.0325(6) 0.0386(7) 0.0002(5) 0.0127(5) 0.0015(5)
C18 0.0292(6) 0.0333(6) 0.0174(5) 0.0016(4) 0.0027(4) 0.0168(5)
C19 0.0281(6) 0.0394(7) 0.0301(6) -0.0016(5) 0.0020(5) 0.0166(5)
C20 0.0327(7) 0.0533(9) 0.0564(9) 0.0020(7) 0.0076(6) 0.0249(7)
C21 0.0483(9) 0.0529(9) 0.0538(9) 0.0078(7) 0.0070(7) 0.0367(7)
C22 0.0553(9) 0.0394(7) 0.0344(7) 0.0099(6) 0.0089(6) 0.0287(7)
C23 0.0410(7) 0.0370(7) 0.0248(6) 0.0085(5) 0.0088(5) 0.0204(6)
C24 0.0252(6) 0.0396(7) 0.0465(8) -0.0014(6) 0.0074(6) 0.0113(5)
C25 0.0409(8) 0.0576(10) 0.0590(10) -0.0144(8) 0.0074(8) 0.0036(7)
C26 0.0419(8) 0.0537(9) 0.0476(9) 0.0066(7) 0.0130(7) 0.0145(7)
C27 0.0539(9) 0.0403(8) 0.0749(11) 0.0280(8) 0.0335(9) 0.0231(7)
C30 0.0192(5) 0.0170(5) 0.0198(5) 0.0008(4) 0.0067(4) 0.0043(4)
C31 0.0222(5) 0.0208(5) 0.0221(5) -0.0007(4) 0.0027(4) 0.0079(4)
C32 0.0428(7) 0.0329(6) 0.0263(6) 0.0067(5) 0.0061(5) 0.0203(5)
C33 0.0258(6) 0.0351(6) 0.0447(7) 0.0028(5) 0.0104(5) 0.0141(5)
C34 0.0183(5) 0.0202(5) 0.0199(5) 0.0016(4) 0.0037(4) 0.0064(4)
C36 0.0329(6) 0.0312(6) 0.0355(7) 0.0009(5) 0.0178(5) 0.0025(5)
C37 0.0411(7) 0.0262(6) 0.0255(6) 0.0069(5) 0.0080(5) 0.0036(5)
C38 0.0388(7) 0.0202(6) 0.0390(7) -0.0044(5) 0.0062(6) -0.0025(5)
C39 0.0487(8) 0.0226(6) 0.0341(7) -0.0078(5) 0.0052(6) 0.0011(5)
C40 0.0405(9) 0.0399(9) 0.1022(16) -0.0107(9) 0.0224(9) -0.0054(7)
C41 0.0764(12) 0.0238(7) 0.0485(9) 0.0020(6) 0.0055(8) -0.0023(7)
C42 0.0956(15) 0.0377(8) 0.0389(9) -0.0136(7) -0.0081(9) -0.0001(9)
C43 0.0651(11) 0.0427(9) 0.0813(13) -0.0201(9) 0.0302(10) 0.0097(8)
B1 0.0248(6) 0.0223(6) 0.0255(6) -0.0004(5) 0.0047(5) 0.0054(5)
C16 0.123(6) 0.055(4) 0.058(3) 0.018(3) 0.049(3) 0.034(4)
C17 0.092(4) 0.050(3) 0.052(3) 0.006(2) 0.041(4) 0.032(3)
C28 0.135(5) 0.056(3) 0.111(4) 0.038(2) 0.100(4) 0.042(2)
C29 0.044(3) 0.0396(18) 0.087(3) 0.0290(18) 0.027(2) 0.0153(17)
C16A 0.041(2) 0.044(3) 0.086(5) 0.010(3) 0.045(3) -0.001(2)
C17A 0.068(4) 0.059(4) 0.042(2) 0.001(3) 0.017(3) 0.036(3)
C28A 0.134(7) 0.101(7) 0.108(5) -0.007(4) 0.095(5) 0.005(5)
C29A 0.054(5) 0.086(5) 0.079(4) 0.007(4) 0.029(3) 0.008(4)
C45 0.0616(10) 0.0316(7) 0.0723(12) -0.0037(7) 0.0222(9) 0.0061(7)
C46 0.0719(12) 0.0374(8) 0.0686(11) 0.0019(8) 0.0346(10) 0.0064(8)
C47 0.0630(11) 0.0377(8) 0.0809(13) -0.0023(8) 0.0373(10) 0.0049(7)
C44 0.0480(19) 0.059(2) 0.081(3) 0.0020(19) 0.0177(19) 0.0094(16)

loop_
_atom_type_symbol
_atom_type_description
_atom_type_scat_dispersion_real
_atom_type_scat_dispersion_imag
_atom_type_scat_source
C C 0.0181 0.0091 'International Tables Vol C Tables 4.2.6.8 and 6.1.1.4'
H H 0.0000 0.0000 'International Tables Vol C Tables 4.2.6.8 and 6.1.1.4'
B B 0.0090 0.0039 'International Tables Vol C Tables 4.2.6.8 and 6.1.1.4'
Mg Mg 0.1719 0.1771 'International Tables Vol C Tables 4.2.6.8 and 6.1.1.4'
N N 0.0311 0.0180 'International Tables Vol C Tables 4.2.6.8 and 6.1.1.4'
O O 0.0492 0.0322 'International Tables Vol C Tables 4.2.6.8 and 6.1.1.4'

loop_
_geom_angle_atom_site_label_1
_geom_angle_atom_site_label_2
_geom_angle_atom_site_label_3
_geom_angle
_geom_angle_site_symmetry_1
_geom_angle_site_symmetry_3
_geom_angle_publ_flag
N1 Mg1 N2 93.25(4) . . ?
N1 Mg1 N3 125.92(4) . . ?
N2 Mg1 N3 133.02(4) . . ?
N4 Mg1 N1 120.61(4) . . ?
N4 Mg1 N2 120.39(4) . . ?
N4 Mg1 N3 64.62(4) . . ?
B1 O1 C38 107.58(10) . . ?
B1 O2 C39 107.99(10) . . ?
C2 N1 Mg1 119.04(7) . . ?
C2 N1 C6 117.07(9) . . ?
C6 N1 Mg1 123.78(7) . . ?
C4 N2 Mg1 116.80(7) . . ?
C4 N2 C18 117.53(9) . . ?
C18 N2 Mg1 125.22(7) . . ?
C30 N3 Mg1 144.90(7) . . ?
C34 N3 Mg1 89.50(6) . . ?
C34 N3 C30 125.32(9) . . ?
C34 N4 Mg1 92.71(7) . . ?
C34 N4 B1 136.20(10) . . ?
B1 N4 Mg1 131.09(8) . . ?
C34 C00F H00F 107.5 . . ?
C34 C00F C36 111.92(9) . . ?
C34 C00F C37 112.16(10) . . ?
C36 C00F H00F 107.5 . . ?
C37 C00F H00F 107.5 . . ?
C37 C00F C36 109.95(10) . . ?
H1A C1 H1B 109.5 . . ?
H1A C1 H1C 109.5 . . ?
H1B C1 H1C 109.5 . . ?
C2 C1 H1A 109.5 . . ?
C2 C1 H1B 109.5 . . ?
C2 C1 H1C 109.5 . . ?
N1 C2 C1 119.99(10) . . ?
N1 C2 C3 124.04(10) . . ?
C3 C2 C1 115.94(10) . . ?
C2 C3 H3 115.4 . . ?
C4 C3 C2 129.28(11) . . ?
C4 C3 H3 115.4 . . ?
N2 C4 C3 124.78(10) . . ?
N2 C4 C5 120.07(11) . . ?
C3 C4 C5 115.14(11) . . ?
C4 C5 H5A 109.5 . . ?
C4 C5 H5B 109.5 . . ?
C4 C5 H5C 109.5 . . ?
H5A C5 H5B 109.5 . . ?
H5A C5 H5C 109.5 . . ?
H5B C5 H5C 109.5 . . ?
C7 C6 N1 120.28(10) . . ?
C7 C6 C11 120.81(11) . . ?
C11 C6 N1 118.90(11) . . ?
C6 C7 C12 122.24(11) . . ?
C8 C7 C6 118.22(12) . . ?
C8 C7 C12 119.53(12) . . ?
C7 C8 H8 119.3 . . ?
C9 C8 C7 121.37(13) . . ?
C9 C8 H8 119.3 . . ?
C8 C9 H9 120.0 . . ?
C10 C9 C8 119.95(12) . . ?
C10 C9 H9 120.0 . . ?
C9 C10 H10 119.4 . . ?
C9 C10 C11 121.20(13) . . ?
C11 C10 H10 119.4 . . ?
C6 C11 C15 121.36(11) . . ?
C10 C11 C6 118.44(12) . . ?
C10 C11 C15 120.19(12) . . ?
C7 C12 H12 107.8 . . ?
C7 C12 C13 111.71(13) . . ?
C13 C12 H12 107.8 . . ?
C14 C12 C7 111.36(12) . . ?
C14 C12 H12 107.8 . . ?
C14 C12 C13 110.19(12) . . ?
C12 C13 H13A 109.5 . . ?
C12 C13 H13B 109.5 . . ?
C12 C13 H13C 109.5 . . ?
H13A C13 H13B 109.5 . . ?
H13A C13 H13C 109.5 . . ?
H13B C13 H13C 109.5 . . ?
C12 C14 H14A 109.5 . . ?
C12 C14 H14B 109.5 . . ?
C12 C14 H14C 109.5 . . ?
H14A C14 H14B 109.5 . . ?
H14A C14 H14C 109.5 . . ?
H14B C14 H14C 109.5 . . ?
C11 C15 H15 109.0 . . ?
C11 C15 H15A 105.9 . . ?
C11 C15 C17 110.9(3) . . ?
C11 C15 C16A 113.6(5) . . ?
C16 C15 C11 113.1(4) . . ?
C16 C15 H15 109.0 . . ?
C16 C15 C17 105.8(5) . . ?
C17 C15 H15 109.0 . . ?
C16A C15 H15A 105.9 . . ?
C17A C15 C11 109.1(4) . . ?
C17A C15 H15A 105.9 . . ?
C17A C15 C16A 115.6(5) . . ?
C19 C18 N2 120.90(11) . . ?
C19 C18 C23 120.87(11) . . ?
C23 C18 N2 118.20(11) . . ?
C18 C19 C24 122.75(11) . . ?
C20 C19 C18 118.34(13) . . ?
C20 C19 C24 118.91(13) . . ?
C19 C20 H20 119.4 . . ?
C21 C20 C19 121.29(15) . . ?
C21 C20 H20 119.4 . . ?
C20 C21 H21 120.0 . . ?
C20 C21 C22 119.92(13) . . ?
C22 C21 H21 120.0 . . ?
C21 C22 H22 119.4 . . ?
C21 C22 C23 121.11(14) . . ?
C23 C22 H22 119.4 . . ?
C18 C23 C27 121.40(11) . . ?
C22 C23 C18 118.46(13) . . ?
C22 C23 C27 120.14(13) . . ?
C19 C24 H24 108.2 . . ?
C19 C24 C25 111.44(13) . . ?
C19 C24 C26 110.95(12) . . ?
C25 C24 H24 108.2 . . ?
C26 C24 H24 108.2 . . ?
C26 C24 C25 109.72(13) . . ?
C24 C25 H25A 109.5 . . ?
C24 C25 H25B 109.5 . . ?
C24 C25 H25C 109.5 . . ?
H25A C25 H25B 109.5 . . ?
H25A C25 H25C 109.5 . . ?
H25B C25 H25C 109.5 . . ?
C24 C26 H26A 109.5 . . ?
C24 C26 H26B 109.5 . . ?
C24 C26 H26C 109.5 . . ?
H26A C26 H26B 109.5 . . ?
H26A C26 H26C 109.5 . . ?
H26B C26 H26C 109.5 . . ?
C23 C27 H27 105.7 . . ?
C23 C27 H27A 108.8 . . ?
C23 C27 C29 109.1(4) . . ?
C23 C27 C28A 106.9(5) . . ?
C28 C27 C23 115.4(4) . . ?
C28 C27 H27 105.7 . . ?
C28 C27 C29 114.3(5) . . ?
C29 C27 H27 105.7 . . ?
C28A C27 H27A 108.8 . . ?
C29A C27 C23 120.6(5) . . ?
C29A C27 H27A 108.8 . . ?
C29A C27 C28A 102.2(7) . . ?
N3 C30 C31 114.02(9) . . ?
C30 C30 N3 123.03(12) 2_666 . ?
C30 C30 C31 122.75(12) 2_666 . ?
C30 C31 H31 107.7 . . ?
C30 C31 C32 111.83(9) . . ?
C30 C31 C33 111.83(9) . . ?
C32 C31 H31 107.7 . . ?
C33 C31 H31 107.7 . . ?
C33 C31 C32 109.90(10) . . ?
C31 C32 H32A 109.5 . . ?
C31 C32 H32B 109.5 . . ?
C31 C32 H32C 109.5 . . ?
H32A C32 H32B 109.5 . . ?
H32A C32 H32C 109.5 . . ?
H32B C32 H32C 109.5 . . ?
C31 C33 H33A 109.5 . . ?
C31 C33 H33B 109.5 . . ?
C31 C33 H33C 109.5 . . ?
H33A C33 H33B 109.5 . . ?
H33A C33 H33C 109.5 . . ?
H33B C33 H33C 109.5 . . ?
N3 C34 N4 113.16(9) . . ?
N3 C34 C00F 123.00(9) . . ?
N4 C34 C00F 123.84(9) . . ?
C00F C36 H36A 109.5 . . ?
C00F C36 H36B 109.5 . . ?
C00F C36 H36C 109.5 . . ?
H36A C36 H36B 109.5 . . ?
H36A C36 H36C 109.5 . . ?
H36B C36 H36C 109.5 . . ?
C00F C37 H37A 109.5 . . ?
C00F C37 H37B 109.5 . . ?
C00F C37 H37C 109.5 . . ?
H37A C37 H37B 109.5 . . ?
H37A C37 H37C 109.5 . . ?
H37B C37 H37C 109.5 . . ?
O1 C38 C39 102.19(10) . . ?
O1 C38 C40 106.90(12) . . ?
O1 C38 C41 108.97(11) . . ?
C40 C38 C39 113.39(14) . . ?
C41 C38 C39 114.71(13) . . ?
C41 C38 C40 110.05(14) . . ?
O2 C39 C38 102.21(10) . . ?
O2 C39 C42 108.70(12) . . ?
O2 C39 C43 107.14(12) . . ?
C42 C39 C38 114.94(14) . . ?
C43 C39 C38 113.05(14) . . ?
C43 C39 C42 110.15(15) . . ?
C38 C40 H40A 109.5 . . ?
C38 C40 H40B 109.5 . . ?
C38 C40 H40C 109.5 . . ?
H40A C40 H40B 109.5 . . ?
H40A C40 H40C 109.5 . . ?
H40B C40 H40C 109.5 . . ?
C38 C41 H41A 109.5 . . ?
C38 C41 H41B 109.5 . . ?
C38 C41 H41C 109.5 . . ?
H41A C41 H41B 109.5 . . ?
H41A C41 H41C 109.5 . . ?
H41B C41 H41C 109.5 . . ?
C39 C42 H42A 109.5 . . ?
C39 C42 H42B 109.5 . . ?
C39 C42 H42C 109.5 . . ?
H42A C42 H42B 109.5 . . ?
H42A C42 H42C 109.5 . . ?
H42B C42 H42C 109.5 . . ?
C39 C43 H43A 109.5 . . ?
C39 C43 H43B 109.5 . . ?
C39 C43 H43C 109.5 . . ?
H43A C43 H43B 109.5 . . ?
H43A C43 H43C 109.5 . . ?
H43B C43 H43C 109.5 . . ?
O1 B1 N4 131.11(11) . . ?
O2 B1 O1 110.88(10) . . ?
O2 B1 N4 117.99(11) . . ?
C15 C16 H16A 109.5 . . ?
C15 C16 H16B 109.5 . . ?
C15 C16 H16C 109.5 . . ?
H16A C16 H16B 109.5 . . ?
H16A C16 H16C 109.5 . . ?
H16B C16 H16C 109.5 . . ?
C15 C17 H17A 109.5 . . ?
C15 C17 H17B 109.5 . . ?
C15 C17 H17C 109.5 . . ?
H17A C17 H17B 109.5 . . ?
H17A C17 H17C 109.5 . . ?
H17B C17 H17C 109.5 . . ?
C27 C28 H28A 109.5 . . ?
C27 C28 H28B 109.5 . . ?
C27 C28 H28C 109.5 . . ?
H28A C28 H28B 109.5 . . ?
H28A C28 H28C 109.5 . . ?
H28B C28 H28C 109.5 . . ?
C27 C29 H29A 109.5 . . ?
C27 C29 H29B 109.5 . . ?
C27 C29 H29C 109.5 . . ?
H29A C29 H29B 109.5 . . ?
H29A C29 H29C 109.5 . . ?
H29B C29 H29C 109.5 . . ?
C15 C16A H16D 109.5 . . ?
C15 C16A H16E 109.5 . . ?
C15 C16A H16F 109.5 . . ?
H16D C16A H16E 109.5 . . ?
H16D C16A H16F 109.5 . . ?
H16E C16A H16F 109.5 . . ?
C15 C17A H17D 109.5 . . ?
C15 C17A H17E 109.5 . . ?
C15 C17A H17F 109.5 . . ?
H17D C17A H17E 109.5 . . ?
H17D C17A H17F 109.5 . . ?
H17E C17A H17F 109.5 . . ?
C27 C28A H28D 109.5 . . ?
C27 C28A H28E 109.5 . . ?
C27 C28A H28F 109.5 . . ?
H28D C28A H28E 109.5 . . ?
H28D C28A H28F 109.5 . . ?
H28E C28A H28F 109.5 . . ?
C27 C29A H29D 109.5 . . ?
C27 C29A H29E 109.5 . . ?
C27 C29A H29F 109.5 . . ?
H29D C29A H29E 109.5 . . ?
H29D C29A H29F 109.5 . . ?
H29E C29A H29F 109.5 . . ?
C46 C45 H45 120.6 . . ?
C46 C45 C44 121.0(2) . . ?
C47 C45 H45 120.6 2_655 . ?
C47 C45 C46 118.78(19) 2_655 . ?
C47 C45 C44 120.2(2) 2_655 . ?
C45 C46 H46 119.6 . . ?
C47 C46 C45 120.87(19) . . ?
C47 C46 H46 119.6 . . ?
C45 C47 H47 119.8 2_655 . ?
C46 C47 C45 120.34(18) . 2_655 ?
C46 C47 H47 119.8 . . ?
C45 C44 H44A 109.5 . . ?
C45 C44 H44B 109.5 . . ?
C45 C44 H44C 109.5 . . ?
H44A C44 H44B 109.5 . . ?
H44A C44 H44C 109.5 . . ?
H44B C44 H44C 109.5 . . ?

loop_
_geom_bond_atom_site_label_1
_geom_bond_atom_site_label_2
_geom_bond_distance
_geom_bond_site_symmetry_2
_geom_bond_publ_flag
Mg1 N1 2.0501(10) . ?
Mg1 N2 2.0536(10) . ?
Mg1 N3 2.1343(9) . ?
Mg1 N4 2.0445(10) . ?
O1 C38 1.4543(14) . ?
O1 B1 1.3829(16) . ?
O2 C39 1.4455(15) . ?
O2 B1 1.3808(16) . ?
N1 C2 1.3290(15) . ?
N1 C6 1.4371(14) . ?
N2 C4 1.3308(15) . ?
N2 C18 1.4420(14) . ?
N3 C30 1.4385(13) . ?
N3 C34 1.3265(14) . ?
N4 C34 1.3509(14) . ?
N4 B1 1.4102(16) . ?
C00F H00F 0.9800 . ?
C00F C34 1.5231(15) . ?
C00F C36 1.5336(17) . ?
C00F C37 1.5325(17) . ?
C1 H1A 0.9600 . ?
C1 H1B 0.9600 . ?
C1 H1C 0.9600 . ?
C1 C2 1.5147(16) . ?
C2 C3 1.4050(16) . ?
C3 H3 0.9300 . ?
C3 C4 1.4023(16) . ?
C4 C5 1.5171(16) . ?
C5 H5A 0.9600 . ?
C5 H5B 0.9600 . ?
C5 H5C 0.9600 . ?
C6 C7 1.4025(17) . ?
C6 C11 1.4081(17) . ?
C7 C8 1.3984(17) . ?
C7 C12 1.5212(19) . ?
C8 H8 0.9300 . ?
C8 C9 1.378(2) . ?
C9 H9 0.9300 . ?
C9 C10 1.374(2) . ?
C10 H10 0.9300 . ?
C10 C11 1.3962(18) . ?
C11 C15 1.5201(19) . ?
C12 H12 0.9800 . ?
C12 C13 1.535(2) . ?
C12 C14 1.521(2) . ?
C13 H13A 0.9600 . ?
C13 H13B 0.9600 . ?
C13 H13C 0.9600 . ?
C14 H14A 0.9600 . ?
C14 H14B 0.9600 . ?
C14 H14C 0.9600 . ?
C15 H15 0.9800 . ?
C15 H15A 0.9800 . ?
C15 C16 1.508(7) . ?
C15 C17 1.565(6) . ?
C15 C16A 1.542(7) . ?
C15 C17A 1.479(7) . ?
C18 C19 1.4017(18) . ?
C18 C23 1.4061(18) . ?
C19 C20 1.3976(18) . ?
C19 C24 1.516(2) . ?
C20 H20 0.9300 . ?
C20 C21 1.377(2) . ?
C21 H21 0.9300 . ?
C21 C22 1.379(2) . ?
C22 H22 0.9300 . ?
C22 C23 1.3957(18) . ?
C23 C27 1.509(2) . ?
C24 H24 0.9800 . ?
C24 C25 1.541(2) . ?
C24 C26 1.525(2) . ?
C25 H25A 0.9600 . ?
C25 H25B 0.9600 . ?
C25 H25C 0.9600 . ?
C26 H26A 0.9600 . ?
C26 H26B 0.9600 . ?
C26 H26C 0.9600 . ?
C27 H27 0.9800 . ?
C27 H27A 0.9800 . ?
C27 C28 1.475(7) . ?
C27 C29 1.551(7) . ?
C27 C28A 1.614(8) . ?
C27 C29A 1.471(10) . ?
C30 C30 1.348(2) 2_666 ?
C30 C31 1.5179(14) . ?
C31 H31 0.9800 . ?
C31 C32 1.5288(16) . ?
C31 C33 1.5249(16) . ?
C32 H32A 0.9600 . ?
C32 H32B 0.9600 . ?
C32 H32C 0.9600 . ?
C33 H33A 0.9600 . ?
C33 H33B 0.9600 . ?
C33 H33C 0.9600 . ?
C36 H36A 0.9600 . ?
C36 H36B 0.9600 . ?
C36 H36C 0.9600 . ?
C37 H37A 0.9600 . ?
C37 H37B 0.9600 . ?
C37 H37C 0.9600 . ?
C38 C39 1.545(2) . ?
C38 C40 1.520(2) . ?
C38 C41 1.518(2) . ?
C39 C42 1.518(2) . ?
C39 C43 1.514(2) . ?
C40 H40A 0.9600 . ?
C40 H40B 0.9600 . ?
C40 H40C 0.9600 . ?
C41 H41A 0.9600 . ?
C41 H41B 0.9600 . ?
C41 H41C 0.9600 . ?
C42 H42A 0.9600 . ?
C42 H42B 0.9600 . ?
C42 H42C 0.9600 . ?
C43 H43A 0.9600 . ?
C43 H43B 0.9600 . ?
C43 H43C 0.9600 . ?
C16 H16A 0.9600 . ?
C16 H16B 0.9600 . ?
C16 H16C 0.9600 . ?
C17 H17A 0.9600 . ?
C17 H17B 0.9600 . ?
C17 H17C 0.9600 . ?
C28 H28A 0.9600 . ?
C28 H28B 0.9600 . ?
C28 H28C 0.9600 . ?
C29 H29A 0.9600 . ?
C29 H29B 0.9600 . ?
C29 H29C 0.9600 . ?
C16A H16D 0.9600 . ?
C16A H16E 0.9600 . ?
C16A H16F 0.9600 . ?
C17A H17D 0.9600 . ?
C17A H17E 0.9600 . ?
C17A H17F 0.9600 . ?
C28A H28D 0.9600 . ?
C28A H28E 0.9600 . ?
C28A H28F 0.9600 . ?
C29A H29D 0.9600 . ?
C29A H29E 0.9600 . ?
C29A H29F 0.9600 . ?
C45 H45 0.9300 . ?
C45 C46 1.388(3) . ?
C45 C47 1.380(3) 2_655 ?
C45 C44 1.419(4) . ?
C46 H46 0.9300 . ?
C46 C47 1.364(3) . ?
C47 C45 1.380(3) 2_655 ?
C47 H47 0.9300 . ?
C44 H44A 0.9600 . ?
C44 H44B 0.9600 . ?
C44 H44C 0.9600 . ?
